data_1564009
loop_
_publ_author_name
'Li, Ling'
'Deng, Zhao-Yang'
'Xie, Xin'
'Zou, Ji-Yong'
'You, Sheng-Yong'
'Chen, Kai-Hong'
'Le, Jin-Feng'

_publ_section_title
;
 A luminescent zinc(II) coordination polymer as a highly selective and
 sensitive chemosensor for Fe(III) cation and Cr(VI) anions detection in
 aqueous solution
;
_journal_name_full 'Inorganica Chimica Acta'
_journal_page_first 119940
_journal_paper_doi 10.1016/j.ica.2020.119940
_journal_volume 513
_journal_year 2020
_chemical_formula_moiety 'C12 H10 N6'
_chemical_formula_sum 'C12 H10 N6'
_chemical_formula_weight 238.26
_space_group_crystal_system monoclinic
_space_group_IT_number 14
_space_group_name_Hall '-P 2ybc'
_space_group_name_H-M_alt 'P 1 21/c 1'
_atom_sites_solution_hydrogens mixed
_cell_angle_alpha 90
_cell_angle_beta 106.259(3)
_cell_angle_gamma 90
_cell_formula_units_Z 4
_cell_length_a 13.1496(4)
_cell_length_b 7.0195(2)
_cell_length_c 11.7924(4)
_cell_measurement_reflns_used 1165
_cell_measurement_temperature 150.00(10)
_cell_measurement_theta_max 73.8450
_cell_measurement_theta_min 7.2090
_cell_volume 1044.95(6)
_computing_cell_refinement 'CrysAlisPro 1.171.38.43 (Rigaku OD, 2015)'
_computing_data_collection 'CrysAlisPro 1.171.38.43 (Rigaku OD, 2015)'
_computing_data_reduction 'CrysAlisPro 1.171.38.43 (Rigaku OD, 2015)'
_computing_molecular_graphics 'Olex2 (Dolomanov et al., 2009)'
_computing_publication_material 'Olex2 (Dolomanov et al., 2009)'
_computing_structure_refinement 'ShelXL (Sheldrick, 2015)'
_diffrn_ambient_environment N~2~
_diffrn_ambient_temperature 150.00(10)
_diffrn_detector 'CCD plate'
_diffrn_detector_area_resol_mean 10.6525
_diffrn_detector_type Atlas
_diffrn_measured_fraction_theta_full 0.987
_diffrn_measured_fraction_theta_max 0.987
_diffrn_measurement_details
;
List of Runs (angles in degrees, time in seconds):

  # Type    Start    End  Width  t~exp~   \w     \q     \k     \f   Frames
--------------------------------------------------------------------------
  1  \w      2.00  43.00   1.00    1.00    --   41.14 -99.00 120.00   41
  2  \w     48.00 103.00   1.00    1.00    --  107.98 -95.00  60.00   55
  3  \w     37.00 134.00   1.00    1.00    --  107.98 -61.00  60.00   97
  4  \w     36.00 117.00   1.00    1.00    --  107.98 -61.00 -90.00   81
  5  \w     80.00 166.00   1.00    1.00    --  107.98  61.00-150.00   86
;
_diffrn_measurement_device 'four-circle diffractometer'
_diffrn_measurement_device_type 'SuperNova, Dual, Cu at zero, Atlas'
_diffrn_measurement_method '\w scans'
_diffrn_orient_matrix_type 'CrysAlisPro convention (1999,Acta A55,543-557)'
_diffrn_orient_matrix_UB_11 -0.0586258000
_diffrn_orient_matrix_UB_12 0.0498973000
_diffrn_orient_matrix_UB_13 -0.1291159000
_diffrn_orient_matrix_UB_21 -0.1025689000
_diffrn_orient_matrix_UB_22 -0.0862078000
_diffrn_orient_matrix_UB_23 0.0165241000
_diffrn_orient_matrix_UB_31 -0.0303512000
_diffrn_orient_matrix_UB_32 0.1953384000
_diffrn_orient_matrix_UB_33 0.0401352000
_diffrn_radiation_monochromator mirror
_diffrn_radiation_probe x-ray
_diffrn_radiation_type CuK\a
_diffrn_radiation_wavelength 1.54184
_diffrn_reflns_av_R_equivalents 0.0267
_diffrn_reflns_av_unetI/netI 0.0341
_diffrn_reflns_Laue_measured_fraction_full 0.987
_diffrn_reflns_Laue_measured_fraction_max 0.987
_diffrn_reflns_limit_h_max 10
_diffrn_reflns_limit_h_min -15
_diffrn_reflns_limit_k_max 8
_diffrn_reflns_limit_k_min -5
_diffrn_reflns_limit_l_max 13
_diffrn_reflns_limit_l_min -13
_diffrn_reflns_number 2913
_diffrn_reflns_point_group_measured_fraction_full 0.987
_diffrn_reflns_point_group_measured_fraction_max 0.987
_diffrn_reflns_theta_full 65.997
_diffrn_reflns_theta_max 65.997
_diffrn_reflns_theta_min 3.501
_diffrn_source 'micro-focus sealed X-ray tube'
_diffrn_source_type 'SuperNova (Cu) X-ray Source'
_exptl_absorpt_coefficient_mu 0.813
_exptl_absorpt_correction_T_max 1.00000
_exptl_absorpt_correction_T_min 0.44630
_exptl_absorpt_correction_type multi-scan
_exptl_absorpt_process_details
;
CrysAlisPro 1.171.38.43 (Rigaku Oxford Diffraction, 2015)
Empirical absorption correction using spherical harmonics,
 implemented in SCALE3 ABSPACK scaling algorithm.
;
_exptl_crystal_density_diffrn 1.514
_exptl_crystal_description block
_exptl_crystal_F_000 496
_exptl_crystal_size_max 0.19
_exptl_crystal_size_mid 0.18
_exptl_crystal_size_min 0.17
_refine_diff_density_max 0.212
_refine_diff_density_min -0.263
_refine_diff_density_rms 0.053
_refine_ls_extinction_coef .
_refine_ls_extinction_method none
_refine_ls_goodness_of_fit_ref 1.068
_refine_ls_hydrogen_treatment constr
_refine_ls_matrix_type full
_refine_ls_number_parameters 163
_refine_ls_number_reflns 1801
_refine_ls_number_restraints 0
_refine_ls_restrained_S_all 1.068
_refine_ls_R_factor_all 0.0470
_refine_ls_R_factor_gt 0.0425
_refine_ls_shift/su_max 0.000
_refine_ls_shift/su_mean 0.000
_refine_ls_structure_factor_coef Fsqd
_refine_ls_weighting_details 'w=1/[\s^2^(Fo^2^)+(0.0633P)^2^+0.2669P] where P=(Fo^2^+2Fc^2^)/3'
_refine_ls_weighting_scheme calc
_refine_ls_wR_factor_gt 0.1078
_refine_ls_wR_factor_ref 0.1140
_reflns_Friedel_coverage 0.000
_reflns_Friedel_fraction_full .
_reflns_Friedel_fraction_max .
_reflns_number_gt 1606
_reflns_number_total 1801
_reflns_threshold_expression 'I > 2\s(I)'
_cod_data_source_file ICA-2020-513-119940.cif
_cod_data_source_block 4abpt
_cod_database_code 1564009
_shelx_space_group_comment
;
The symmetry employed for this shelxl refinement is uniquely defined
by the following loop, which should always be used as a source of
symmetry information in preference to the above space-group names.
They are only intended as comments.
;
_shelx_estimated_absorpt_t_max 0.874
_shelx_estimated_absorpt_t_min 0.861
_reflns_odcompleteness_completeness 81.41
_reflns_odcompleteness_iscentric 1
_reflns_odcompleteness_theta 66.97
_olex2_refinement_description
;
1. Fixed Uiso
 At 1.2 times of:
  All C(H) groups, All N(H,H) groups
2.a Riding coordinates:
 N5(H5A,H5B)
2.b Aromatic/amide H refined with riding coordinates:
 C1(H1), C2(H2), C4(H4), C5(H5), C9(H9), C10(H10), C11(H11), C12(H12)
;

loop_
_space_group_symop_operation_xyz
'x, y, z'
'-x, y+1/2, -z+1/2'
'-x, -y, -z'
'x, -y-1/2, z-1/2'

loop_
_atom_site_label
_atom_site_type_symbol
_atom_site_fract_x
_atom_site_fract_y
_atom_site_fract_z
_atom_site_U_iso_or_equiv
_atom_site_adp_type
_atom_site_occupancy
_atom_site_site_symmetry_order
_atom_site_calc_flag
_atom_site_refinement_flags_posn
_atom_site_refinement_flags_adp
_atom_site_refinement_flags_occupancy
_atom_site_disorder_assembly
_atom_site_disorder_group
N1 N -0.72252(11) 0.1177(2) -0.28333(13) 0.0288(4) Uani 1 1 d . . . . .
N2 N -0.37041(10) 0.1641(2) -0.37536(11) 0.0240(3) Uani 1 1 d . . . . .
N3 N -0.26128(10) 0.16962(19) -0.34886(11) 0.0224(3) Uani 1 1 d . . . . .
N4 N -0.30515(9) 0.12747(18) -0.18399(10) 0.0182(3) Uani 1 1 d . . . . .
N5 N -0.30150(10) 0.0740(2) -0.06820(10) 0.0234(3) Uani 1 1 d . . . . .
H5A H -0.2893 0.1731 -0.0234 0.028 Uiso 1 1 d R . . . .
H5B H -0.2514 -0.0076 -0.0428 0.028 Uiso 1 1 d R . . . .
N6 N 0.10833(10) 0.16862(19) -0.06270(12) 0.0248(3) Uani 1 1 d . . . . .
C1 C -0.64718(14) 0.1460(2) -0.18173(15) 0.0288(4) Uani 1 1 d . . . . .
H1 H -0.6688 0.1637 -0.1138 0.035 Uiso 1 1 calc R . . . .
C2 C -0.53916(13) 0.1510(2) -0.17018(14) 0.0243(4) Uani 1 1 d . . . . .
H2 H -0.4904 0.1708 -0.0970 0.029 Uiso 1 1 calc R . . . .
C3 C -0.50588(12) 0.1256(2) -0.27146(13) 0.0199(4) Uani 1 1 d . . . . .
C4 C -0.58317(12) 0.0941(2) -0.37715(14) 0.0233(4) Uani 1 1 d . . . . .
H4 H -0.5641 0.0749 -0.4465 0.028 Uiso 1 1 calc R . . . .
C5 C -0.68834(12) 0.0914(2) -0.37869(15) 0.0256(4) Uani 1 1 d . . . . .
H5 H -0.7386 0.0699 -0.4506 0.031 Uiso 1 1 calc R . . . .
C6 C -0.39554(12) 0.1373(2) -0.27576(13) 0.0194(3) Uani 1 1 d . . . . .
C7 C -0.22340(12) 0.1493(2) -0.23374(13) 0.0198(4) Uani 1 1 d . . . . .
C8 C -0.11007(12) 0.1550(2) -0.17136(13) 0.0203(4) Uani 1 1 d . . . . .
C9 C -0.06995(12) 0.2387(2) -0.06035(13) 0.0214(4) Uani 1 1 d . . . . .
H9 H -0.1152 0.2921 -0.0210 0.026 Uiso 1 1 calc R . . . .
C10 C 0.03849(12) 0.2405(2) -0.01025(14) 0.0242(4) Uani 1 1 d . . . . .
H10 H 0.0645 0.2947 0.0642 0.029 Uiso 1 1 calc R . . . .
C11 C 0.06902(12) 0.0922(2) -0.16979(14) 0.0244(4) Uani 1 1 d . . . . .
H11 H 0.1163 0.0434 -0.2081 0.029 Uiso 1 1 calc R . . . .
C12 C -0.03807(12) 0.0818(2) -0.22668(13) 0.0226(4) Uani 1 1 d . . . . .
H12 H -0.0617 0.0266 -0.3011 0.027 Uiso 1 1 calc R . . . .

loop_
_atom_site_aniso_label
_atom_site_aniso_U_11
_atom_site_aniso_U_22
_atom_site_aniso_U_33
_atom_site_aniso_U_23
_atom_site_aniso_U_13
_atom_site_aniso_U_12
N1 0.0188(7) 0.0331(8) 0.0359(8) 0.0018(6) 0.0102(6) -0.0013(6)
N2 0.0169(7) 0.0330(8) 0.0214(7) 0.0009(6) 0.0040(5) -0.0008(5)
N3 0.0157(7) 0.0310(8) 0.0202(7) 0.0005(5) 0.0046(5) -0.0014(5)
N4 0.0161(6) 0.0217(7) 0.0167(6) -0.0002(5) 0.0043(5) 0.0000(5)
N5 0.0211(7) 0.0311(8) 0.0178(7) 0.0026(5) 0.0051(5) 0.0036(6)
N6 0.0176(7) 0.0278(8) 0.0280(8) 0.0021(6) 0.0047(6) -0.0008(5)
C1 0.0256(9) 0.0336(10) 0.0301(9) 0.0006(7) 0.0128(7) -0.0012(7)
C2 0.0219(8) 0.0264(9) 0.0244(8) -0.0005(6) 0.0063(7) -0.0013(6)
C3 0.0188(8) 0.0159(8) 0.0243(8) 0.0010(6) 0.0050(6) 0.0003(6)
C4 0.0217(8) 0.0243(9) 0.0241(8) 0.0010(6) 0.0065(7) 0.0027(6)
C5 0.0202(8) 0.0266(9) 0.0276(9) 0.0021(7) 0.0025(7) -0.0001(7)
C6 0.0181(8) 0.0194(8) 0.0200(8) -0.0006(6) 0.0039(6) 0.0001(6)
C7 0.0173(8) 0.0217(8) 0.0216(8) -0.0014(6) 0.0072(6) -0.0001(6)
C8 0.0192(8) 0.0194(8) 0.0226(8) 0.0028(6) 0.0064(6) -0.0007(6)
C9 0.0203(8) 0.0229(9) 0.0217(8) -0.0011(6) 0.0067(6) 0.0011(6)
C10 0.0241(8) 0.0239(9) 0.0233(8) -0.0013(6) 0.0046(7) -0.0011(7)
C11 0.0202(8) 0.0266(9) 0.0288(9) 0.0024(7) 0.0108(7) 0.0018(7)
C12 0.0223(8) 0.0241(8) 0.0221(8) 0.0005(6) 0.0073(6) -0.0009(6)

loop_
_atom_type_symbol
_atom_type_description
_atom_type_scat_dispersion_real
_atom_type_scat_dispersion_imag
_atom_type_scat_source
C C 0.0181 0.0091 'International Tables Vol C Tables 4.2.6.8 and 6.1.1.4'
H H 0.0000 0.0000 'International Tables Vol C Tables 4.2.6.8 and 6.1.1.4'
N N 0.0311 0.0180 'International Tables Vol C Tables 4.2.6.8 and 6.1.1.4'

loop_
_geom_angle_atom_site_label_1
_geom_angle_atom_site_label_2
_geom_angle_atom_site_label_3
_geom_angle
_geom_angle_site_symmetry_1
_geom_angle_site_symmetry_3
C5 N1 C1 115.78(14) . .
C6 N2 N3 107.81(12) . .
C7 N3 N2 107.43(12) . .
C6 N4 N5 124.66(12) . .
C6 N4 C7 105.55(12) . .
C7 N4 N5 129.00(13) . .
N4 N5 H5A 109.3 . .
N4 N5 H5B 109.3 . .
H5A N5 H5B 109.4 . .
C11 N6 C10 116.96(14) . .
N1 C1 H1 117.6 . .
N1 C1 C2 124.88(16) . .
C2 C1 H1 117.6 . .
C1 C2 H2 121.0 . .
C1 C2 C3 118.07(16) . .
C3 C2 H2 121.0 . .
C2 C3 C6 124.95(15) . .
C4 C3 C2 117.61(14) . .
C4 C3 C6 117.40(14) . .
C3 C4 H4 120.2 . .
C5 C4 C3 119.59(15) . .
C5 C4 H4 120.2 . .
N1 C5 C4 124.06(15) . .
N1 C5 H5 118.0 . .
C4 C5 H5 118.0 . .
N2 C6 N4 109.44(13) . .
N2 C6 C3 122.33(14) . .
N4 C6 C3 128.21(14) . .
N3 C7 N4 109.76(13) . .
N3 C7 C8 123.54(14) . .
N4 C7 C8 126.68(14) . .
C9 C8 C7 123.07(14) . .
C12 C8 C7 119.00(14) . .
C12 C8 C9 117.86(14) . .
C8 C9 H9 120.7 . .
C10 C9 C8 118.56(14) . .
C10 C9 H9 120.7 . .
N6 C10 C9 123.86(15) . .
N6 C10 H10 118.1 . .
C9 C10 H10 118.1 . .
N6 C11 H11 118.2 . .
N6 C11 C12 123.52(15) . .
C12 C11 H11 118.2 . .
C8 C12 H12 120.4 . .
C11 C12 C8 119.22(15) . .
C11 C12 H12 120.4 . .

loop_
_geom_bond_atom_site_label_1
_geom_bond_atom_site_label_2
_geom_bond_distance
_geom_bond_site_symmetry_2
N1 C1 1.339(2) .
N1 C5 1.336(2) .
N2 N3 1.3811(17) .
N2 C6 1.320(2) .
N3 C7 1.316(2) .
N4 N5 1.4040(16) .
N4 C6 1.367(2) .
N4 C7 1.3699(19) .
N5 H5A 0.8605 .
N5 H5B 0.8608 .
N6 C10 1.341(2) .
N6 C11 1.336(2) .
C1 H1 0.9300 .
C1 C2 1.389(2) .
C2 H2 0.9300 .
C2 C3 1.394(2) .
C3 C4 1.388(2) .
C3 C6 1.468(2) .
C4 H4 0.9300 .
C4 C5 1.378(2) .
C5 H5 0.9300 .
C7 C8 1.466(2) .
C8 C9 1.397(2) .
C8 C12 1.390(2) .
C9 H9 0.9300 .
C9 C10 1.382(2) .
C10 H10 0.9300 .
C11 H11 0.9300 .
C11 C12 1.382(2) .
C12 H12 0.9300 .

loop_
_geom_torsion_atom_site_label_1
_geom_torsion_atom_site_label_2
_geom_torsion_atom_site_label_3
_geom_torsion_atom_site_label_4
_geom_torsion
_geom_torsion_site_symmetry_1
_geom_torsion_site_symmetry_2
_geom_torsion_site_symmetry_3
_geom_torsion_site_symmetry_4
N1 C1 C2 C3 0.3(3) . . . .
N2 N3 C7 N4 0.97(17) . . . .
N2 N3 C7 C8 -177.66(14) . . . .
N3 N2 C6 N4 0.77(17) . . . .
N3 N2 C6 C3 179.55(13) . . . .
N3 C7 C8 C9 142.50(16) . . . .
N3 C7 C8 C12 -34.4(2) . . . .
N4 C7 C8 C9 -35.9(2) . . . .
N4 C7 C8 C12 147.19(16) . . . .
N5 N4 C6 N2 -170.79(13) . . . .
N5 N4 C6 C3 10.5(2) . . . .
N5 N4 C7 N3 169.54(14) . . . .
N5 N4 C7 C8 -11.9(3) . . . .
N6 C11 C12 C8 0.4(2) . . . .
C1 N1 C5 C4 -0.7(2) . . . .
C1 C2 C3 C4 -0.9(2) . . . .
C1 C2 C3 C6 176.46(15) . . . .
C2 C3 C4 C5 0.8(2) . . . .
C2 C3 C6 N2 -161.02(16) . . . .
C2 C3 C6 N4 17.5(2) . . . .
C3 C4 C5 N1 0.0(2) . . . .
C4 C3 C6 N2 16.3(2) . . . .
C4 C3 C6 N4 -165.12(15) . . . .
C5 N1 C1 C2 0.5(3) . . . .
C6 N2 N3 C7 -1.07(17) . . . .
C6 N4 C7 N3 -0.50(17) . . . .
C6 N4 C7 C8 178.07(14) . . . .
C6 C3 C4 C5 -176.80(14) . . . .
C7 N4 C6 N2 -0.18(17) . . . .
C7 N4 C6 C3 -178.87(14) . . . .
C7 C8 C9 C10 -178.49(14) . . . .
C7 C8 C12 C11 177.98(14) . . . .
C8 C9 C10 N6 1.0(2) . . . .
C9 C8 C12 C11 0.9(2) . . . .
C10 N6 C11 C12 -1.0(2) . . . .
C11 N6 C10 C9 0.3(2) . . . .
C12 C8 C9 C10 -1.5(2) . . . .
